data_2312507
loop_
_publ_author_name
'Chinchan, Kunlanit'
'Jiajaroen, Suwadee'
'Theppitak, Chatphorn'
'Laksee, Sakchai'
'Sukwattanasinitt, Mongkol'
'Chainok, Kittipong'

_publ_section_title
;
 Synthesis, structure and photoluminescence properties of
 heterometallic-based coordination polymers of trimesic acid.
;
_journal_coeditor_code JX3081
_journal_issue 6
_journal_name_full 'Acta crystallographica. Section C, Structural chemistry'
_journal_paper_doi 10.1107/S2053229624003528
_journal_volume 80
_journal_year 2024
_chemical_formula_iupac '[Ca Co (C6 H4 O6)2 (H2 O)8]'
_chemical_formula_moiety 'C18 H24 Ca Co O20'
_chemical_formula_sum 'C18 H24 Ca Co O20'
_chemical_formula_weight 659.38
_chemical_name_systematic
<i>catena</i>-Poly[[tetraaquacobalt(II)]-\m-5-carboxybenzene-1,3-dicarboxylato-[tetraaquacalcium(II)]-\m-5-carboxybenzene-1,3-dicarboxylato]
_space_group_crystal_system monoclinic
_space_group_IT_number 15
_space_group_name_Hall '-C 2yc'
_space_group_name_H-M_alt 'C 1 2/c 1'
_atom_sites_solution_hydrogens mixed
_atom_sites_solution_primary geom
_audit_creation_method
;
Olex2 1.5
(compiled 2024.02.16 svn.r378c4104 for OlexSys, GUI svn.r6928)
;
_cell_angle_alpha 90
_cell_angle_beta 98.557(9)
_cell_angle_gamma 90
_cell_formula_units_Z 4
_cell_length_a 17.875(5)
_cell_length_b 20.192(4)
_cell_length_c 6.5339(16)
_cell_measurement_reflns_used 1029
_cell_measurement_temperature 296
_cell_measurement_theta_max 25.242
_cell_measurement_theta_min 3.063
_cell_volume 2332.0(10)
_computing_cell_refinement
;
SAINT (Bruker, 2021)
;
_computing_data_collection
;
APEX4 (Bruker, 2021)
;
_computing_data_reduction
;
SAINT (Bruker, 2021)
;
_computing_molecular_graphics
;
OLEX2 (Dolomanov <i>et al.</i>,  2009)
;
_computing_publication_material
;
OLEX2 (Dolomanov <i>et al.</i>,  2009)
;
_computing_structure_refinement
;
SHELXL2018 (Sheldrick, 2015<i>b</i>)
;
_computing_structure_solution
;
SHELXT (Sheldrick, 2015<i>a</i>)
;
_diffrn_ambient_temperature 296
_diffrn_detector 'Bruker PHOTON 200 area detector'
_diffrn_detector_area_resol_mean 7.39
_diffrn_measured_fraction_theta_full 0.999
_diffrn_measured_fraction_theta_max 0.996
_diffrn_measurement_device 'four-circle KAPPA diffractometer'
_diffrn_measurement_device_type 'Bruker D8 QUEST CMOS PHOTON II'
_diffrn_measurement_method '\w and \f scans'
_diffrn_radiation_monochromator graphite
_diffrn_radiation_probe x-ray
_diffrn_radiation_type MoK\a
_diffrn_radiation_wavelength 0.71073
_diffrn_reflns_av_R_equivalents 0.0490
_diffrn_reflns_av_unetI/netI 0.0296
_diffrn_reflns_limit_h_max 22
_diffrn_reflns_limit_h_min -22
_diffrn_reflns_limit_k_max 25
_diffrn_reflns_limit_k_min -25
_diffrn_reflns_limit_l_max 8
_diffrn_reflns_limit_l_min -7
_diffrn_reflns_number 15563
_diffrn_reflns_theta_full 25.242
_diffrn_reflns_theta_max 26.405
_diffrn_reflns_theta_min 3.063
_diffrn_source 'sealed x-ray tube'
_diffrn_source_current 30.0
_diffrn_source_power 1.5
_diffrn_source_voltage 50.0
_exptl_absorpt_coefficient_mu 1.059
_exptl_absorpt_correction_T_max 0.7454
_exptl_absorpt_correction_T_min 0.6894
_exptl_absorpt_correction_type multi-scan
_exptl_absorpt_process_details
;
(SADABS; Bruker, 2021)
;
_exptl_crystal_colour 'light pink'
_exptl_crystal_density_diffrn 1.878
_exptl_crystal_description Block
_exptl_crystal_F_000 1356
_exptl_crystal_size_max 0.14
_exptl_crystal_size_mid 0.12
_exptl_crystal_size_min 0.08
_refine_diff_density_max 0.333
_refine_diff_density_min -0.279
_refine_ls_extinction_method none
_refine_ls_goodness_of_fit_ref 1.047
_refine_ls_hydrogen_treatment mixed
_refine_ls_matrix_type full
_refine_ls_number_parameters 207
_refine_ls_number_reflns 2391
_refine_ls_number_restraints 17
_refine_ls_restrained_S_all 1.046
_refine_ls_R_factor_all 0.0410
_refine_ls_R_factor_gt 0.0278
_refine_ls_shift/su_max 0.001
_refine_ls_shift/su_mean 0.000
_refine_ls_structure_factor_coef Fsqd
_refine_ls_weighting_details 'w=1/[\s^2^(Fo^2^)+(0.0313P)^2^+2.5603P] where P=(Fo^2^+2Fc^2^)/3'
_refine_ls_weighting_scheme calc
_refine_ls_wR_factor_gt 0.0623
_refine_ls_wR_factor_ref 0.0684
_reflns_number_gt 1996
_reflns_number_total 2391
_reflns_threshold_expression 'I > 2\s(I)'
_cod_data_source_file jx3081sup1.cif
_cod_data_source_block 2
_cod_original_cell_volume 2332.0(9)
_cod_database_code 2312507
_shelx_space_group_comment
;
The symmetry employed for this shelxl refinement is uniquely defined
by the following loop, which should always be used as a source of
symmetry information in preference to the above space-group names.
They are only intended as comments.
;
_shelx_estimated_absorpt_t_min 0.671
_shelx_estimated_absorpt_t_max 0.832

loop_
_space_group_symop_operation_xyz
'x, y, z'
'-x, y, -z+1/2'
'x+1/2, y+1/2, z'
'-x+1/2, y+1/2, -z+1/2'
'-x, -y, -z'
'x, -y, z-1/2'
'-x+1/2, -y+1/2, -z'
'x+1/2, -y+1/2, z-1/2'

loop_
_atom_site_type_symbol
_atom_site_label
_atom_site_fract_x
_atom_site_fract_y
_atom_site_fract_z
_atom_site_U_iso_or_equiv
_atom_site_adp_type
_atom_site_calc_flag
_atom_site_occupancy
_atom_site_disorder_assembly
_atom_site_disorder_group
Co Co1 -0.250000 -0.250000 0.000000 0.01469(11) Uani d 1 . .
Ca Ca1 0.000000 0.12635(3) 0.250000 0.01778(14) Uani d 1 . .
O O1 -0.26153(7) -0.14844(6) -0.0159(2) 0.0206(3) Uani d 1 . .
O O2 -0.38504(8) -0.13906(7) -0.0181(3) 0.0313(4) Uani d 1 . .
O O3 -0.09133(8) 0.04081(7) 0.1066(3) 0.0310(4) Uani d 1 . .
O O4 -0.13376(8) 0.14265(6) 0.0630(2) 0.0215(3) Uani d 1 . .
O O5 -0.42037(8) 0.17700(7) -0.0281(3) 0.0297(4) Uani d 1 . .
O O6 -0.48777(9) 0.08571(7) -0.0039(3) 0.0407(5) Uani d 1 . .
H H6 -0.5234(11) 0.1125(10) 0.002(6) 0.087(13) Uiso d 1 . .
O O7 -0.35291(8) -0.26895(7) -0.2116(2) 0.0227(3) Uani d 1 . .
H H7A -0.3494(13) -0.2972(10) -0.300(3) 0.034 Uiso d 1 . .
H H7B -0.3705(12) -0.2350(9) -0.276(3) 0.034 Uiso d 1 . .
O O8 -0.19074(8) -0.24851(7) -0.2501(2) 0.0229(3) Uani d 1 . .
H H8A -0.1800(13) -0.2130(9) -0.301(3) 0.034 Uiso d 1 . .
H H8B -0.1526(11) -0.2726(11) -0.246(4) 0.034 Uiso d 1 . .
O O9 0.05539(10) 0.08955(8) -0.0523(3) 0.0356(4) Uani d 1 . .
H H9A 0.065634 0.051501 -0.092519 0.073(11) Uiso d 1 . .
H H9B 0.073504 0.120881 -0.116119 0.29(4) Uiso d 1 . .
O O10 0.02452(9) 0.22094(8) 0.0473(3) 0.0334(4) Uani d 1 . .
H H10A 0.0001(14) 0.2577(9) 0.046(4) 0.050 Uiso d 1 . .
H H10B 0.0613(13) 0.2272(12) -0.016(4) 0.050 Uiso d 1 . .
C C1 -0.32040(11) -0.11426(9) -0.0148(3) 0.0160(4) Uani d 1 . .
C C2 -0.30970(11) -0.03988(9) -0.0098(3) 0.0147(4) Uani d 1 . .
C C3 -0.23698(11) -0.01371(9) 0.0155(3) 0.0157(4) Uani d 1 . .
H H3 -0.195739 -0.042261 0.027325 0.019 Uiso calc 1 . .
C C4 -0.22463(11) 0.05446(9) 0.0235(3) 0.0142(4) Uani d 1 . .
C C5 -0.28623(11) 0.09733(9) 0.0050(3) 0.0145(4) Uani d 1 . .
H H5 -0.278678 0.142906 0.006890 0.017 Uiso calc 1 . .
C C6 -0.35936(11) 0.07153(9) -0.0162(3) 0.0152(4) Uani d 1 . .
C C7 -0.37086(11) 0.00333(9) -0.0247(3) 0.0167(4) Uani d 1 . .
H H7 -0.419827 -0.013462 -0.040546 0.020 Uiso calc 1 . .
C C8 -0.14511(11) 0.08041(9) 0.0646(3) 0.0174(4) Uani d 1 . .
C C9 -0.42526(11) 0.11676(9) -0.0183(3) 0.0185(4) Uani d 1 . .

loop_
_atom_site_aniso_label
_atom_site_aniso_U_11
_atom_site_aniso_U_22
_atom_site_aniso_U_33
_atom_site_aniso_U_12
_atom_site_aniso_U_13
_atom_site_aniso_U_23
Co1 0.0140(2) 0.00937(18) 0.0211(2) 0.00099(13) 0.00395(15) 0.00086(14)
Ca1 0.0118(3) 0.0136(3) 0.0271(3) 0.000 -0.0001(2) 0.000
O1 0.0165(7) 0.0100(6) 0.0362(9) 0.0026(5) 0.0069(6) 0.0012(6)
O2 0.0152(8) 0.0116(7) 0.0677(12) -0.0012(6) 0.0083(7) -0.0022(7)
O3 0.0159(8) 0.0177(7) 0.0563(11) 0.0013(6) -0.0044(7) -0.0065(7)
O4 0.0172(7) 0.0128(7) 0.0343(8) -0.0026(5) 0.0029(6) -0.0010(6)
O5 0.0199(8) 0.0102(7) 0.0587(11) 0.0022(6) 0.0046(7) 0.0010(7)
O6 0.0166(8) 0.0150(7) 0.0939(15) 0.0013(6) 0.0188(9) 0.0009(8)
O7 0.0234(8) 0.0177(7) 0.0257(8) 0.0022(6) -0.0005(6) -0.0007(6)
O8 0.0234(8) 0.0177(7) 0.0301(8) 0.0034(6) 0.0119(6) 0.0039(6)
O9 0.0410(10) 0.0236(9) 0.0443(10) 0.0073(7) 0.0130(8) -0.0057(8)
O10 0.0291(9) 0.0220(8) 0.0530(11) 0.0070(7) 0.0190(8) 0.0120(8)
C1 0.0186(10) 0.0117(9) 0.0178(10) 0.0007(7) 0.0029(8) 0.0005(7)
C2 0.0173(10) 0.0112(9) 0.0158(10) 0.0001(7) 0.0034(8) 0.0005(7)
C3 0.0164(10) 0.0141(9) 0.0165(10) 0.0029(7) 0.0017(8) 0.0003(7)
C4 0.0149(9) 0.0131(9) 0.0146(9) -0.0010(7) 0.0019(7) -0.0007(7)
C5 0.0169(10) 0.0094(8) 0.0175(10) -0.0016(7) 0.0030(8) -0.0001(7)
C6 0.0138(10) 0.0127(9) 0.0191(10) 0.0015(7) 0.0028(8) 0.0007(7)
C7 0.0146(10) 0.0131(9) 0.0221(10) -0.0019(7) 0.0025(8) -0.0004(8)
C8 0.0169(10) 0.0155(9) 0.0199(10) 0.0005(8) 0.0023(8) -0.0028(8)
C9 0.0157(10) 0.0137(10) 0.0256(11) 0.0008(7) 0.0012(8) -0.0010(8)

loop_
_atom_type_symbol
_atom_type_description
_atom_type_scat_dispersion_real
_atom_type_scat_dispersion_imag
_atom_type_scat_source
C C 0.0033 0.0016 'International Tables Vol C Tables 4.2.6.8 and 6.1.1.4'
H H 0.0000 0.0000 'International Tables Vol C Tables 4.2.6.8 and 6.1.1.4'
Ca Ca 0.2262 0.3064 'International Tables Vol C Tables 4.2.6.8 and 6.1.1.4'
O O 0.0106 0.0060 'International Tables Vol C Tables 4.2.6.8 and 6.1.1.4'
Co Co 0.3494 0.9721 'International Tables Vol C Tables 4.2.6.8 and 6.1.1.4'

loop_
_geom_angle_atom_site_label_1
_geom_angle_atom_site_label_2
_geom_angle_atom_site_label_3
_geom_angle_site_symmetry_1
_geom_angle_site_symmetry_3
_geom_angle
_geom_angle_publ_flag
O1 Co1 O1 . 7_445 180.0 ?
O1 Co1 O7 7_445 . 85.73(5) ?
O1 Co1 O7 . 7_445 85.73(5) ?
O1 Co1 O7 . . 94.27(5) ?
O1 Co1 O7 7_445 7_445 94.27(5) ?
O1 Co1 O8 . 7_445 89.72(5) ?
O1 Co1 O8 . . 90.27(5) ?
O1 Co1 O8 7_445 7_445 90.28(5) ?
O1 Co1 O8 7_445 . 89.73(5) ?
O7 Co1 O7 . 7_445 180.0 ?
O8 Co1 O7 . . 89.10(6) ?
O8 Co1 O7 7_445 . 90.90(6) ?
O8 Co1 O7 . 7_445 90.90(6) ?
O8 Co1 O7 7_445 7_445 89.10(6) ?
O8 Co1 O8 7_445 . 180.0 ?
O3 Ca1 O3 . 2 90.98(7) ?
O3 Ca1 O4 2 2 52.03(5) ?
O3 Ca1 O4 . . 52.03(5) ?
O3 Ca1 O4 . 2 142.83(5) ?
O3 Ca1 O4 2 . 142.83(5) ?
O4 Ca1 O4 2 . 165.11(6) ?
O9 Ca1 O3 . 2 76.69(6) ?
O9 Ca1 O3 2 2 78.78(6) ?
O9 Ca1 O3 2 . 76.69(6) ?
O9 Ca1 O3 . . 78.78(6) ?
O9 Ca1 O4 2 2 96.66(5) ?
O9 Ca1 O4 2 . 87.86(6) ?
O9 Ca1 O4 . . 96.66(5) ?
O9 Ca1 O4 . 2 87.86(6) ?
O9 Ca1 O9 2 . 144.73(8) ?
O10 Ca1 O3 . 2 127.04(5) ?
O10 Ca1 O3 2 2 120.85(6) ?
O10 Ca1 O3 . . 120.85(6) ?
O10 Ca1 O3 2 . 127.04(5) ?
O10 Ca1 O4 . 2 85.77(5) ?
O10 Ca1 O4 . . 82.40(5) ?
O10 Ca1 O4 2 . 85.77(5) ?
O10 Ca1 O4 2 2 82.40(5) ?
O10 Ca1 O9 2 . 144.47(6) ?
O10 Ca1 O9 . 2 144.47(6) ?
O10 Ca1 O9 2 2 70.62(6) ?
O10 Ca1 O9 . . 70.62(6) ?
O10 Ca1 O10 2 . 74.63(9) ?
C1 O1 Co1 . . 128.47(12) ?
C8 O3 Ca1 . . 94.55(12) ?
C8 O4 Ca1 . . 90.45(11) ?
C9 O6 H6 . . 111.1(13) ?
Co1 O7 H7A . . 115.2(16) ?
Co1 O7 H7B . . 113.2(15) ?
H7A O7 H7B . . 106(2) ?
Co1 O8 H8A . . 120.2(15) ?
Co1 O8 H8B . . 118.4(15) ?
H8A O8 H8B . . 106(2) ?
Ca1 O9 H9A . . 131.4 ?
Ca1 O9 H9B . . 113.5 ?
H9A O9 H9B . . 114.3 ?
Ca1 O10 H10A . . 123.9(15) ?
Ca1 O10 H10B . . 127.9(16) ?
H10A O10 H10B . . 107(2) ?
O1 C1 C2 . . 116.17(17) ?
O2 C1 O1 . . 123.26(17) ?
O2 C1 C2 . . 120.57(17) ?
C3 C2 C1 . . 119.52(17) ?
C3 C2 C7 . . 118.76(17) ?
C7 C2 C1 . . 121.70(17) ?
C2 C3 H3 . . 119.3 ?
C2 C3 C4 . . 121.34(17) ?
C4 C3 H3 . . 119.3 ?
C3 C4 C8 . . 119.47(17) ?
C5 C4 C3 . . 119.48(17) ?
C5 C4 C8 . . 120.95(17) ?
C4 C5 H5 . . 120.2 ?
C4 C5 C6 . . 119.61(17) ?
C6 C5 H5 . . 120.2 ?
C5 C6 C9 . . 120.02(16) ?
C7 C6 C5 . . 120.26(17) ?
C7 C6 C9 . . 119.63(17) ?
C2 C7 C6 . . 120.52(18) ?
C2 C7 H7 . . 119.7 ?
C6 C7 H7 . . 119.7 ?
O3 C8 O4 . . 121.02(18) ?
O3 C8 C4 . . 119.55(17) ?
O4 C8 C4 . . 119.39(17) ?
O5 C9 O6 . . 123.65(18) ?
O5 C9 C6 . . 123.26(18) ?
O6 C9 C6 . . 113.07(16) ?

loop_
_geom_bond_atom_site_label_1
_geom_bond_atom_site_label_2
_geom_bond_site_symmetry_2
_geom_bond_distance
_geom_bond_publ_flag
Co1 O1 . 2.0620(13) ?
Co1 O1 7_445 2.0621(13) ?
Co1 O7 . 2.1645(15) ?
Co1 O7 7_445 2.1646(15) ?
Co1 O8 7_445 2.0760(15) ?
Co1 O8 . 2.0760(15) ?
Ca1 O3 2 2.4641(15) ?
Ca1 O3 . 2.4641(15) ?
Ca1 O4 . 2.5393(15) ?
Ca1 O4 2 2.5393(15) ?
Ca1 O9 2 2.4526(17) ?
Ca1 O9 . 2.4526(17) ?
Ca1 O10 . 2.4013(16) ?
Ca1 O10 2 2.4013(16) ?
O1 C1 . 1.259(2) ?
O2 C1 . 1.257(2) ?
O3 C8 . 1.249(2) ?
O4 C8 . 1.273(2) ?
O5 C9 . 1.222(2) ?
O6 H6 . 0.841(18) ?
O6 C9 . 1.297(2) ?
O7 H7A . 0.819(15) ?
O7 H7B . 0.839(15) ?
O8 H8A . 0.824(15) ?
O8 H8B . 0.835(15) ?
O9 H9A . 0.8410 ?
O9 H9B . 0.8481 ?
O10 H10A . 0.861(15) ?
O10 H10B . 0.835(16) ?
C1 C2 . 1.514(3) ?
C2 C3 . 1.390(3) ?
C2 C7 . 1.391(3) ?
C3 H3 . 0.9300 ?
C3 C4 . 1.394(3) ?
C4 C5 . 1.392(3) ?
C4 C8 . 1.501(3) ?
C5 H5 . 0.9300 ?
C5 C6 . 1.395(3) ?
C6 C7 . 1.392(3) ?
C6 C9 . 1.489(3) ?
C7 H7 . 0.9300 ?

loop_
_geom_hbond_atom_site_label_D
_geom_hbond_atom_site_label_H
_geom_hbond_atom_site_label_A
_geom_hbond_site_symmetry_A
_geom_hbond_distance_DH
_geom_hbond_distance_HA
_geom_hbond_distance_DA
_geom_hbond_angle_DHA
_geom_hbond_publ_flag
O6 H6 O2 5_455 0.841(18) 1.740(17) 2.539(2) 158(2) yes
O7 H7A O4 4_444 0.819(15) 2.092(15) 2.890(2) 165(2) yes
O7 H7B O5 6 0.839(15) 2.110(16) 2.904(2) 158(2) yes
O8 H8A O4 6 0.824(15) 1.927(15) 2.732(2) 165(2) yes
O8 H8B O2 7_445 0.835(15) 2.50(2) 3.058(2) 124.9(17) yes
O8 H8B O5 4_444 0.835(15) 2.342(17) 3.027(2) 140(2) yes
O9 H9A O3 5 0.84(2) 1.93(2) 2.745(2) 164.6(2) yes
O10 H10A O5 7_455 0.861(15) 1.932(18) 2.768(2) 163(3) yes
O10 H10B O7 3 0.835(16) 2.141(16) 2.968(2) 171(3) yes

loop_
_geom_torsion_atom_site_label_1
_geom_torsion_atom_site_label_2
_geom_torsion_atom_site_label_3
_geom_torsion_atom_site_label_4
_geom_torsion_site_symmetry_1
_geom_torsion_site_symmetry_2
_geom_torsion_site_symmetry_3
_geom_torsion_site_symmetry_4
_geom_torsion
_geom_torsion_publ_flag
Co1 O1 C1 O2 . . . . -5.3(3) ?
Co1 O1 C1 C2 . . . . 174.87(12) ?
Ca1 O3 C8 O4 . . . . 14.5(2) ?
Ca1 O3 C8 C4 . . . . -163.08(15) ?
Ca1 O4 C8 O3 . . . . -14.0(2) ?
Ca1 O4 C8 C4 . . . . 163.57(16) ?
O1 C1 C2 C3 . . . . -6.8(3) ?
O1 C1 C2 C7 . . . . 174.80(18) ?
O2 C1 C2 C3 . . . . 173.34(19) ?
O2 C1 C2 C7 . . . . -5.1(3) ?
C1 C2 C3 C4 . . . . -179.23(17) ?
C1 C2 C7 C6 . . . . 178.93(17) ?
C2 C3 C4 C5 . . . . -0.2(3) ?
C2 C3 C4 C8 . . . . 176.09(18) ?
C3 C2 C7 C6 . . . . 0.5(3) ?
C3 C4 C5 C6 . . . . 1.5(3) ?
C3 C4 C8 O3 . . . . -5.4(3) ?
C3 C4 C8 O4 . . . . 177.01(18) ?
C4 C5 C6 C7 . . . . -1.8(3) ?
C4 C5 C6 C9 . . . . 174.90(17) ?
C5 C4 C8 O3 . . . . 170.90(19) ?
C5 C4 C8 O4 . . . . -6.7(3) ?
C5 C6 C7 C2 . . . . 0.8(3) ?
C5 C6 C9 O5 . . . . 9.4(3) ?
C5 C6 C9 O6 . . . . -169.1(2) ?
C7 C2 C3 C4 . . . . -0.8(3) ?
C7 C6 C9 O5 . . . . -173.9(2) ?
C7 C6 C9 O6 . . . . 7.6(3) ?
C8 C4 C5 C6 . . . . -174.76(17) ?
C9 C6 C7 C2 . . . . -175.93(18) ?

_cod_database_fobs_code 2312507
